data_2209439
loop_
_publ_author_name
'Edmund W. Czerwinski'

_publ_section_title
;
 Isopentyltriphenylphosphonium bromide methanol solvate
;
_journal_coeditor_code CF2033
_journal_issue 7
_journal_name_full 'Acta Crystallographica Section E'
_journal_page_first o2941
_journal_page_last o2942
_journal_paper_doi 10.1107/S1600536806022197
_journal_volume 62
_journal_year 2006
_chemical_formula_iupac 'C23 H26 P +, Br -, C H4 O'
_chemical_formula_moiety 'C23 H26 P +, Br -, C H4 O'
_chemical_formula_sum 'C24 H30 Br O P'
_chemical_formula_weight 445.36
_chemical_name_common 'Isopentyltriphenylphosphonium bromide'
_chemical_name_systematic
;
Isopentyltriphenylphosphonium bromide methanol solvate
;
_space_group_IT_number 14
_symmetry_cell_setting monoclinic
_symmetry_space_group_name_Hall '-P 2ybc'
_symmetry_space_group_name_H-M 'P 1 21/c 1'
_cell_angle_alpha 90
_cell_angle_beta 108.7750(10)
_cell_angle_gamma 90
_cell_formula_units_Z 4
_cell_length_a 8.77970(10)
_cell_length_b 18.3601(5)
_cell_length_c 14.6181(3)
_cell_measurement_reflns_used 22024
_cell_measurement_temperature 102(2)
_cell_measurement_theta_max 68.05
_cell_measurement_theta_min 3.19
_cell_volume 2231.00(8)
_computing_cell_refinement 'SAINT-Plus (Bruker, 2001)'
_computing_data_collection 'PROTEUM (Bruker, 2002)'
_computing_data_reduction SAINT-Plus
_computing_molecular_graphics 'ORTEP-3 for Windows (Farrugia, 1997)'
_computing_publication_material 'WinGX publication routines (Farrugia, 1999)'
_computing_structure_refinement 'SHELXL97 (Sheldrick, 1997)'
_computing_structure_solution 'SHELXS97 (Sheldrick, 1997)'
_diffrn_ambient_temperature 102(2)
_diffrn_detector_area_resol_mean 17
_diffrn_measured_fraction_theta_full 0.992
_diffrn_measured_fraction_theta_max 0.992
_diffrn_measurement_device_type 'Bruker SMART'
_diffrn_measurement_method \w
_diffrn_radiation_monochromator 'G\"obel focusing mirrors'
_diffrn_radiation_type CuK\a
_diffrn_radiation_wavelength 1.5418
_diffrn_reflns_av_R_equivalents 0.0676
_diffrn_reflns_limit_h_max 10
_diffrn_reflns_limit_h_min -10
_diffrn_reflns_limit_k_max 22
_diffrn_reflns_limit_k_min -15
_diffrn_reflns_limit_l_max 17
_diffrn_reflns_limit_l_min -14
_diffrn_reflns_number 22024
_diffrn_reflns_reduction_process '(SORTAV; Blessi1987, 1989)'
_diffrn_reflns_theta_full 68.32
_diffrn_reflns_theta_max 68.32
_diffrn_reflns_theta_min 4
_diffrn_standards_number 0
_exptl_absorpt_coefficient_mu 3.256
_exptl_absorpt_correction_type none
_exptl_crystal_colour colorless
_exptl_crystal_density_diffrn 1.326
_exptl_crystal_density_method 'not measured'
_exptl_crystal_description prism
_exptl_crystal_F_000 928
_exptl_crystal_size_max 0.4
_exptl_crystal_size_mid 0.35
_exptl_crystal_size_min 0.35
_refine_diff_density_max 0.9
_refine_diff_density_min -0.769
_refine_ls_extinction_method none
_refine_ls_goodness_of_fit_ref 1.036
_refine_ls_hydrogen_treatment constr
_refine_ls_matrix_type full
_refine_ls_number_parameters 248
_refine_ls_number_reflns 4074
_refine_ls_number_restraints 0
_refine_ls_restrained_S_all 1.036
_refine_ls_R_factor_all 0.0432
_refine_ls_R_factor_gt 0.0383
_refine_ls_shift/su_max 0.026
_refine_ls_shift/su_mean 0.002
_refine_ls_structure_factor_coef Fsqd
_refine_ls_weighting_details 'calc w=1/[\s^2^(Fo^2^)+(0.058P)^2^+2.401P] where P=(Fo^2^+2Fc^2^)/3'
_refine_ls_weighting_scheme calc
_refine_ls_wR_factor_ref 0.1053
_reflns_number_gt 3546
_reflns_number_total 4074
_reflns_threshold_expression I>2\s(I)
_cod_data_source_file cf2033.cif
_cod_data_source_block I
_cod_depositor_comments
;
The following automatic conversions were performed:
'_geom_bond_publ_flag' value 'Yes' changed to 'yes' according to
'/home/saulius/struct/CIF-dictionaries/cif_core.dic' dictionary named
'cif_core.dic' version 2.4.1 from 2010-06-29 (9
times).

'_geom_bond_publ_flag' value 'No' changed to 'no' according to
'/home/saulius/struct/CIF-dictionaries/cif_core.dic' dictionary named
'cif_core.dic' version 2.4.1 from 2010-06-29 (48
times).

'_geom_angle_publ_flag' value 'No' changed to 'no' according to
'/home/saulius/struct/CIF-dictionaries/cif_core.dic' dictionary named
'cif_core.dic' version 2.4.1 from 2010-06-29 (80
times).

'_geom_angle_publ_flag' value 'Yes' changed to 'yes' according to
'/home/saulius/struct/CIF-dictionaries/cif_core.dic' dictionary named
'cif_core.dic' version 2.4.1 from 2010-06-29 (17
times).

'_geom_torsion_publ_flag' value 'Yes' changed to 'yes' according
to '/home/saulius/struct/CIF-dictionaries/cif_core.dic' dictionary named
'cif_core.dic' version 2.4.1 from 2010-06-29 (12
times).

'_geom_torsion_publ_flag' value 'No' changed to 'no' according to
'/home/saulius/struct/CIF-dictionaries/cif_core.dic' dictionary named
'cif_core.dic' version 2.4.1 from 2010-06-29 (36 times).

Automatic conversion script
Id: cif_fix_enum 1527 2010-12-29 10:47:43Z saulius 

The following automatic conversions were performed:

'_geom_bond_publ_flag' value 'Yes' changed to 'yes' according to
/home/saulius/struct/CIF-dictionaries/cif_core.dic dictionary named
'cif_core.dic' version 2.4.1 from 2010-06-29 (9
times).

'_geom_bond_publ_flag' value 'No' changed to 'no' according
to /home/saulius/struct/CIF-dictionaries/cif_core.dic dictionary
named 'cif_core.dic' version 2.4.1 from 2010-06-29 (48
times).

'_geom_angle_publ_flag' value 'No' changed to 'no' according
to /home/saulius/struct/CIF-dictionaries/cif_core.dic dictionary
named 'cif_core.dic' version 2.4.1 from 2010-06-29 (80
times).

'_geom_angle_publ_flag' value 'Yes' changed to 'yes'
according to /home/saulius/struct/CIF-dictionaries/cif_core.dic
dictionary named 'cif_core.dic' version 2.4.1 from 2010-06-29 (17
times).

'_geom_torsion_publ_flag' value 'Yes' changed to 'yes'
according to /home/saulius/struct/CIF-dictionaries/cif_core.dic
dictionary named 'cif_core.dic' version 2.4.1 from 2010-06-29 (12
times).

'_geom_torsion_publ_flag' value 'No' changed to 'no'
according to /home/saulius/struct/CIF-dictionaries/cif_core.dic
dictionary named 'cif_core.dic' version 2.4.1 from 2010-06-29 (36
times).

Automatic conversion script
Id: cif_fix_values 1715 2011-07-08 13:25:40Z adriana 
;
_cod_original_sg_symbol_H-M 'P 21/c'
_cod_database_code 2209439
_cod_database_fobs_code 2209439

loop_
_symmetry_equiv_pos_as_xyz
'x, y, z'
'-x, y+1/2, -z+1/2'
'-x, -y, -z'
'x, -y-1/2, z-1/2'

loop_
_atom_site_type_symbol
_atom_site_label
_atom_site_fract_x
_atom_site_fract_y
_atom_site_fract_z
_atom_site_U_iso_or_equiv
_atom_site_adp_type
_atom_site_calc_flag
_atom_site_refinement_flags
_atom_site_occupancy
O O1 0.8120(3) 0.91542(16) 0.0846(2) 0.0555(7) Uani d . 1
H H1 0.8593 0.8804 0.116 0.083 Uiso calc R 1
C C1 0.6687(4) 0.9249(2) 0.1007(3) 0.0510(9) Uani d . 1
H H1A 0.6872 0.9465 0.1631 0.076 Uiso calc R 1
H H1B 0.6169 0.8786 0.0984 0.076 Uiso calc R 1
H H1C 0.601 0.9563 0.0519 0.076 Uiso calc R 1
Br Br 0.97485(4) 0.764078(16) 0.20073(2) 0.02757(12) Uani d . 1
C C11 0.1718(3) 0.72606(14) -0.0122(2) 0.0217(6) Uani d . 1
H H11A 0.1184 0.7328 -0.0809 0.026 Uiso calc R 1
H H11B 0.0902 0.7136 0.0167 0.026 Uiso calc R 1
C C12 0.2509(3) 0.79852(15) 0.03144(19) 0.0220(6) Uani d . 1
H H12A 0.3014 0.7924 0.1005 0.026 Uiso calc R 1
H H12B 0.3345 0.8106 0.0039 0.026 Uiso calc R 1
C C13 0.1310(3) 0.86148(15) 0.01334(19) 0.0232(6) Uani d . 1
H H13 0.0368 0.8446 0.0294 0.028 Uiso calc R 1
C C14 0.2039(4) 0.92514(16) 0.0792(2) 0.0339(7) Uani d . 1
H H14A 0.2324 0.9098 0.1454 0.051 Uiso calc R 1
H H14B 0.1269 0.964 0.0678 0.051 Uiso calc R 1
H H14C 0.2983 0.9418 0.0661 0.051 Uiso calc R 1
C C15 0.0741(5) 0.88602(19) -0.0916(2) 0.0441(9) Uani d . 1
H H15A -0.0073 0.9227 -0.1005 0.066 Uiso calc R 1
H H15B 0.0304 0.8451 -0.1326 0.066 Uiso calc R 1
H H15C 0.1633 0.9057 -0.1079 0.066 Uiso calc R 1
C C21 0.2009(3) 0.57030(15) -0.0472(2) 0.0227(6) Uani d . 1
C C22 0.0935(3) 0.57210(16) -0.1419(2) 0.0279(6) Uani d . 1
H H22 0.0737 0.6156 -0.1763 0.034 Uiso calc R 1
C C23 0.0172(4) 0.50870(18) -0.1840(2) 0.0353(7) Uani d . 1
H H23 -0.053 0.5097 -0.2471 0.042 Uiso calc R 1
C C24 0.0445(4) 0.44406(17) -0.1331(3) 0.0355(7) Uani d . 1
H H24 -0.005 0.4014 -0.1624 0.043 Uiso calc R 1
C C25 0.1449(4) 0.44271(16) -0.0391(2) 0.0334(7) Uani d . 1
H H25 0.1595 0.3994 -0.0044 0.04 Uiso calc R 1
C C26 0.2250(3) 0.50502(15) 0.0049(2) 0.0252(6) Uani d . 1
H H26 0.2939 0.5034 0.0683 0.03 Uiso calc R 1
C C31 0.4597(3) 0.67121(15) -0.05273(19) 0.0221(6) Uani d . 1
C C32 0.5879(3) 0.71712(15) -0.0068(2) 0.0231(6) Uani d . 1
H H32 0.6004 0.7345 0.055 0.028 Uiso calc R 1
C C33 0.6971(3) 0.73694(16) -0.0532(2) 0.0278(6) Uani d . 1
H H33 0.7818 0.7681 -0.0227 0.033 Uiso calc R 1
C C34 0.6808(4) 0.71064(19) -0.1445(2) 0.0333(7) Uani d . 1
H H34 0.754 0.7241 -0.1754 0.04 Uiso calc R 1
C C35 0.5551(4) 0.6643(2) -0.1894(2) 0.0372(8) Uani d . 1
H H35 0.5449 0.6461 -0.2504 0.045 Uiso calc R 1
C C36 0.4440(4) 0.64462(17) -0.1448(2) 0.0305(7) Uani d . 1
H H36 0.3591 0.6138 -0.176 0.037 Uiso calc R 1
C C41 0.4133(3) 0.63492(15) 0.13058(19) 0.0215(6) Uani d . 1
C C42 0.3462(3) 0.65663(15) 0.2009(2) 0.0238(6) Uani d . 1
H H42 0.2496 0.6822 0.1835 0.029 Uiso calc R 1
C C43 0.4248(4) 0.63976(17) 0.2965(2) 0.0310(7) Uani d . 1
H H43 0.3816 0.655 0.3436 0.037 Uiso calc R 1
C C44 0.5673(4) 0.60037(17) 0.3234(2) 0.0328(7) Uani d . 1
H H44 0.6183 0.5889 0.388 0.039 Uiso calc R 1
C C45 0.6333(4) 0.57827(18) 0.2538(2) 0.0340(7) Uani d . 1
H H45 0.7288 0.5519 0.2716 0.041 Uiso calc R 1
C C46 0.5567(3) 0.59554(16) 0.1570(2) 0.0279(6) Uani d . 1
H H46 0.6012 0.5808 0.1102 0.033 Uiso calc R 1
P P 0.31084(8) 0.65095(4) 0.00482(5) 0.01877(17) Uani d . 1

loop_
_atom_site_aniso_label
_atom_site_aniso_U_11
_atom_site_aniso_U_22
_atom_site_aniso_U_33
_atom_site_aniso_U_12
_atom_site_aniso_U_13
_atom_site_aniso_U_23
O1 0.0577(16) 0.0567(17) 0.0608(17) 0.0130(13) 0.0310(14) 0.0135(13)
C1 0.043(2) 0.064(3) 0.050(2) 0.0034(18) 0.0210(17) 0.0095(18)
Br 0.03312(19) 0.02729(19) 0.02462(18) 0.00421(12) 0.01253(13) 0.00066(11)
C11 0.0185(12) 0.0212(14) 0.0252(14) 0.0026(11) 0.0066(10) 0.0003(11)
C12 0.0230(13) 0.0202(14) 0.0214(13) 0.0009(11) 0.0053(10) -0.0009(11)
C13 0.0227(13) 0.0224(14) 0.0259(14) 0.0028(11) 0.0096(11) -0.0013(11)
C14 0.0411(17) 0.0235(15) 0.0323(16) 0.0054(13) 0.0052(13) -0.0061(12)
C15 0.062(2) 0.0311(17) 0.0302(17) 0.0188(17) 0.0015(15) -0.0014(14)
C21 0.0222(13) 0.0208(14) 0.0282(14) 0.0000(11) 0.0128(11) -0.0029(11)
C22 0.0300(15) 0.0238(15) 0.0307(15) -0.0012(12) 0.0106(12) -0.0002(12)
C23 0.0308(16) 0.0382(18) 0.0360(17) -0.0050(14) 0.0094(13) -0.0114(14)
C24 0.0314(16) 0.0259(16) 0.055(2) -0.0078(13) 0.0222(15) -0.0150(15)
C25 0.0332(16) 0.0202(15) 0.056(2) 0.0036(12) 0.0277(15) 0.0045(14)
C26 0.0245(13) 0.0226(14) 0.0331(15) 0.0037(11) 0.0154(11) 0.0025(12)
C31 0.0234(13) 0.0231(14) 0.0223(13) 0.0045(11) 0.0106(11) 0.0044(11)
C32 0.0222(13) 0.0238(14) 0.0232(14) 0.0031(11) 0.0073(11) 0.0003(11)
C33 0.0210(14) 0.0294(16) 0.0337(16) 0.0004(12) 0.0099(12) 0.0057(12)
C34 0.0282(15) 0.0428(18) 0.0332(16) 0.0064(14) 0.0161(12) 0.0122(14)
C35 0.0381(17) 0.053(2) 0.0242(15) 0.0022(15) 0.0152(13) -0.0010(14)
C36 0.0291(15) 0.0395(18) 0.0241(14) -0.0032(13) 0.0100(12) -0.0047(13)
C41 0.0241(13) 0.0223(14) 0.0190(12) -0.0013(11) 0.0082(10) -0.0002(10)
C42 0.0241(13) 0.0235(14) 0.0271(14) -0.0011(11) 0.0130(11) -0.0032(11)
C43 0.0422(17) 0.0334(17) 0.0231(14) -0.0049(14) 0.0184(13) -0.0031(12)
C44 0.0413(17) 0.0330(17) 0.0215(14) -0.0026(14) 0.0066(12) 0.0041(12)
C45 0.0299(15) 0.0387(18) 0.0304(16) 0.0063(14) 0.0053(12) 0.0077(13)
C46 0.0281(14) 0.0322(16) 0.0247(14) 0.0066(12) 0.0106(11) 0.0033(12)
P 0.0199(3) 0.0185(3) 0.0187(3) 0.0016(3) 0.0071(3) 0.0000(2)

loop_
_atom_type_symbol
_atom_type_description
_atom_type_scat_dispersion_real
_atom_type_scat_dispersion_imag
_atom_type_scat_source
C C 0.0181 0.0091 'International Tables Vol C Tables 4.2.6.8 and 6.1.1.4'
H H 0 0 'International Tables Vol C Tables 4.2.6.8 and 6.1.1.4'
Br Br -0.6763 1.2805 'International Tables Vol C Tables 4.2.6.8 and 6.1.1.4'
P P 0.2955 0.4335 'International Tables Vol C Tables 4.2.6.8 and 6.1.1.4'
O O 0.0492 0.0322 'International Tables Vol C Tables 4.2.6.8 and 6.1.1.4'

loop_
_geom_angle_atom_site_label_1
_geom_angle_atom_site_label_2
_geom_angle_atom_site_label_3
_geom_angle
_geom_angle_publ_flag
C1 O1 H1 109.5 no
O1 C1 H1A 109.5 no
O1 C1 H1B 109.5 no
H1A C1 H1B 109.5 no
O1 C1 H1C 109.5 no
H1A C1 H1C 109.5 no
H1B C1 H1C 109.5 no
C12 C11 P 114.08(18) yes
C12 C11 H11A 108.7 no
P C11 H11A 108.7 no
C12 C11 H11B 108.7 no
P C11 H11B 108.7 no
H11A C11 H11B 107.6 no
C13 C12 C11 112.8(2) yes
C13 C12 H12A 109 no
C11 C12 H12A 109 no
C13 C12 H12B 109 no
C11 C12 H12B 109 no
H12A C12 H12B 107.8 no
C14 C13 C15 110.2(2) yes
C14 C13 C12 110.3(2) yes
C15 C13 C12 112.5(2) yes
C14 C13 H13 107.9 no
C15 C13 H13 107.9 no
C12 C13 H13 107.9 no
C13 C14 H14A 109.5 no
C13 C14 H14B 109.5 no
H14A C14 H14B 109.5 no
C13 C14 H14C 109.5 no
H14A C14 H14C 109.5 no
H14B C14 H14C 109.5 no
C13 C15 H15A 109.5 no
C13 C15 H15B 109.5 no
H15A C15 H15B 109.5 no
C13 C15 H15C 109.5 no
H15A C15 H15C 109.5 no
H15B C15 H15C 109.5 no
C26 C21 C22 119.6(3) no
C26 C21 P 120.6(2) yes
C22 C21 P 119.8(2) yes
C23 C22 C21 119.6(3) no
C23 C22 H22 120.2 no
C21 C22 H22 120.2 no
C24 C23 C22 120.5(3) no
C24 C23 H23 119.7 no
C22 C23 H23 119.7 no
C25 C24 C23 120.0(3) no
C25 C24 H24 120 no
C23 C24 H24 120 no
C24 C25 C26 121.0(3) no
C24 C25 H25 119.5 no
C26 C25 H25 119.5 no
C25 C26 C21 119.2(3) no
C25 C26 H26 120.4 no
C21 C26 H26 120.4 no
C32 C31 C36 119.3(3) no
C32 C31 P 119.6(2) yes
C36 C31 P 121.0(2) yes
C33 C32 C31 120.0(3) no
C33 C32 H32 120 no
C31 C32 H32 120 no
C34 C33 C32 120.4(3) no
C34 C33 H33 119.8 no
C32 C33 H33 119.8 no
C35 C34 C33 119.6(3) no
C35 C34 H34 120.2 no
C33 C34 H34 120.2 no
C34 C35 C36 120.9(3) no
C34 C35 H35 119.6 no
C36 C35 H35 119.6 no
C35 C36 C31 119.8(3) no
C35 C36 H36 120.1 no
C31 C36 H36 120.1 no
C46 C41 C42 120.1(2) no
C46 C41 P 118.7(2) yes
C42 C41 P 121.1(2) yes
C43 C42 C41 119.3(3) no
C43 C42 H42 120.4 no
C41 C42 H42 120.4 no
C42 C43 C44 121.0(3) no
C42 C43 H43 119.5 no
C44 C43 H43 119.5 no
C45 C44 C43 119.8(3) no
C45 C44 H44 120.1 no
C43 C44 H44 120.1 no
C44 C45 C46 120.0(3) no
C44 C45 H45 120 no
C46 C45 H45 120 no
C45 C46 C41 119.8(3) no
C45 C46 H46 120.1 no
C41 C46 H46 120.1 no
C41 P C21 108.82(13) yes
C41 P C11 111.17(13) yes
C21 P C11 108.89(12) yes
C41 P C31 108.19(12) yes
C21 P C31 110.09(13) yes
C11 P C31 109.68(13) yes

loop_
_geom_bond_atom_site_label_1
_geom_bond_atom_site_label_2
_geom_bond_distance
_geom_bond_publ_flag
O1 C1 1.364(4) yes
O1 H1 0.82 no
C1 H1A 0.96 no
C1 H1B 0.96 no
C1 H1C 0.96 no
C11 C12 1.541(4) yes
C11 P 1.805(3) yes
C11 H11A 0.97 no
C11 H11B 0.97 no
C12 C13 1.528(4) yes
C12 H12A 0.97 no
C12 H12B 0.97 no
C13 C14 1.519(4) yes
C13 C15 1.521(4) yes
C13 H13 0.98 no
C14 H14A 0.96 no
C14 H14B 0.96 no
C14 H14C 0.96 no
C15 H15A 0.96 no
C15 H15B 0.96 no
C15 H15C 0.96 no
C21 C26 1.399(4) no
C21 C22 1.403(4) no
C21 P 1.797(3) yes
C22 C23 1.384(4) no
C22 H22 0.93 no
C23 C24 1.381(5) no
C23 H23 0.93 no
C24 C25 1.373(5) no
C24 H24 0.93 no
C25 C26 1.388(4) no
C25 H25 0.93 no
C26 H26 0.93 no
C31 C32 1.394(4) no
C31 C36 1.396(4) no
C31 P 1.806(3) yes
C32 C33 1.390(4) no
C32 H32 0.93 no
C33 C34 1.382(5) no
C33 H33 0.93 no
C34 C35 1.381(5) no
C34 H34 0.93 no
C35 C36 1.385(4) no
C35 H35 0.93 no
C36 H36 0.93 no
C41 C46 1.395(4) no
C41 C42 1.398(4) no
C41 P 1.792(3) yes
C42 C43 1.379(4) no
C42 H42 0.93 no
C43 C44 1.388(5) no
C43 H43 0.93 no
C44 C45 1.383(5) no
C44 H44 0.93 no
C45 C46 1.393(4) no
C45 H45 0.93 no
C46 H46 0.93 no

loop_
_geom_hbond_atom_site_label_D
_geom_hbond_atom_site_label_H
_geom_hbond_atom_site_label_A
_geom_hbond_distance_DH
_geom_hbond_distance_HA
_geom_hbond_distance_DA
_geom_hbond_angle_DHA
O1 H1 Br 0.82 2.51 3.329(3) 173

loop_
_geom_torsion_atom_site_label_1
_geom_torsion_atom_site_label_2
_geom_torsion_atom_site_label_3
_geom_torsion_atom_site_label_4
_geom_torsion
_geom_torsion_publ_flag
P C11 C12 C13 178.37(19) yes
C11 C12 C13 C14 164.9(2) yes
C11 C12 C13 C15 -71.6(3) yes
C26 C21 C22 C23 -2.4(4) no
P C21 C22 C23 175.7(2) no
C21 C22 C23 C24 0.8(5) no
C22 C23 C24 C25 1.6(5) no
C23 C24 C25 C26 -2.5(5) no
C24 C25 C26 C21 0.9(4) no
C22 C21 C26 C25 1.5(4) no
P C21 C26 C25 -176.5(2) no
C36 C31 C32 C33 1.0(4) no
P C31 C32 C33 -175.7(2) no
C31 C32 C33 C34 -0.8(4) no
C32 C33 C34 C35 -0.1(5) no
C33 C34 C35 C36 0.9(5) no
C34 C35 C36 C31 -0.7(5) no
C32 C31 C36 C35 -0.3(4) no
P C31 C36 C35 176.4(2) no
C46 C41 C42 C43 1.1(4) no
P C41 C42 C43 176.5(2) no
C41 C42 C43 C44 -1.3(4) no
C42 C43 C44 C45 0.8(5) no
C43 C44 C45 C46 0.0(5) no
C44 C45 C46 C41 -0.2(5) no
C42 C41 C46 C45 -0.4(4) no
P C41 C46 C45 -175.9(2) no
C46 C41 P C21 79.6(2) no
C42 C41 P C21 -95.9(2) no
C46 C41 P C11 -160.5(2) yes
C42 C41 P C11 24.0(3) yes
C46 C41 P C31 -40.0(3) no
C42 C41 P C31 144.5(2) no
C26 C21 P C41 -10.4(3) no
C22 C21 P C41 171.6(2) no
C26 C21 P C11 -131.7(2) yes
C22 C21 P C11 50.3(3) yes
C26 C21 P C31 108.0(2) no
C22 C21 P C31 -70.0(2) no
C12 C11 P C41 58.8(2) yes
C12 C11 P C21 178.68(19) yes
C12 C11 P C31 -60.8(2) yes
C32 C31 P C41 -42.4(2) no
C36 C31 P C41 140.9(2) no
C32 C31 P C21 -161.2(2) no
C36 C31 P C21 22.1(3) no
C32 C31 P C11 79.0(2) yes
C36 C31 P C11 -97.7(2) yes

loop_
_cod_related_entry_id
_cod_related_entry_database
_cod_related_entry_code
1 ChemSpider 21128038
